data_4033418
loop_
_publ_author_name
'Gramage-Doria, Rafael'
'Achelle, Sylvain'
'Bruneau, Christian'
'Robin-le Guen, Fran\,coise'
'Dorcet, Vincent'
'Roisnel, Thierry'

_publ_section_title
;
 Ruthenium(II)-Catalyzed C-H (Hetero)Arylation of Alkenylic 1,n-Diazines
 (n = 2, 3, and 4): Scope, Mechanism, and Application in Tandem
 Hydrogenations.
;
_journal_issue 3
_journal_name_full 'The Journal of organic chemistry'
_journal_page_first 1462
_journal_page_last 1477
_journal_paper_doi 10.1021/acs.joc.7b03024
_journal_volume 83
_journal_year 2018
_chemical_compound_source 'synthesis as described'
_chemical_formula_moiety 'C22 H23 Cl N4'
_chemical_formula_sum 'C22 H23 Cl N4'
_chemical_formula_weight 378.89
_space_group_crystal_system orthorhombic
_space_group_IT_number 61
_space_group_name_Hall '-P 2ac 2ab'
_space_group_name_H-M_alt 'P b c a'
_symmetry_space_group_name_Hall '-P 2ac 2ab'
_symmetry_space_group_name_H-M 'P b c a'
_atom_sites_solution_hydrogens geom
_cell_angle_alpha 90
_cell_angle_beta 90
_cell_angle_gamma 90
_cell_formula_units_Z 8
_cell_length_a 14.1899(10)
_cell_length_b 15.0564(8)
_cell_length_c 18.4072(12)
_cell_measurement_reflns_used 9949
_cell_measurement_temperature 150(2)
_cell_measurement_theta_max 27.48
_cell_measurement_theta_min 2.64
_cell_measurement_wavelength 0.71073
_cell_volume 3932.7(4)
_computing_cell_refinement 'APEX3 (Bruker, 2015); SAINT (Bruker, 2014)'
_computing_data_collection 'SAINT (Bruker, 2014)'
_computing_data_reduction 'SAINT (Bruker, 2014)'
_computing_molecular_graphics 'SXGRAPH (Farrugia, 1999), Mercury (CSD, 2016)'
_computing_publication_material 'CRYSCALC (T. Roisnel, local program, 2017)'
_computing_structure_refinement 'SHELXL-2017/1 (Sheldrick, 2017)'
_computing_structure_solution 'SHELXT (Sheldrick, 2015)'
_diffrn_ambient_temperature 150(2)
_diffrn_detector '(CMOS) PHOTON 100'
_diffrn_measured_fraction_theta_full 0.996
_diffrn_measured_fraction_theta_max 0.997
_diffrn_measurement_device_type 'D8 VENTURE Bruker AXS'
_diffrn_measurement_method 'rotation images'
_diffrn_radiation_monochromator 'multilayer monochromator'
_diffrn_radiation_probe x-ray
_diffrn_radiation_source 'Incoatec microfocus sealed tube'
_diffrn_radiation_type MoK\a
_diffrn_radiation_wavelength 0.71073
_diffrn_reflns_av_R_equivalents 0.0816
_diffrn_reflns_av_unetI/netI 0.0674
_diffrn_reflns_limit_h_max 18
_diffrn_reflns_limit_h_min -18
_diffrn_reflns_limit_k_max 15
_diffrn_reflns_limit_k_min -19
_diffrn_reflns_limit_l_max 23
_diffrn_reflns_limit_l_min -23
_diffrn_reflns_number 22069
_diffrn_reflns_theta_full 25.242
_diffrn_reflns_theta_max 27.483
_diffrn_reflns_theta_min 3.174
_exptl_absorpt_coefficient_mu 0.208
_exptl_absorpt_correction_T_max 0.988
_exptl_absorpt_correction_T_min 0.315
_exptl_absorpt_correction_type multi-scan
_exptl_absorpt_process_details
;
  [Sheldrick, G.M. (2014). SADABS Bruker AXS Inc., Madison, Wisconsin, USA]
;
_exptl_crystal_colour yellow
_exptl_crystal_density_diffrn 1.280
_exptl_crystal_description plate
_exptl_crystal_F_000 1600
_exptl_crystal_size_max 0.660
_exptl_crystal_size_mid 0.320
_exptl_crystal_size_min 0.060
_refine_diff_density_max 2.004
_refine_diff_density_min -1.471
_refine_diff_density_rms 0.235
_refine_ls_extinction_method none
_refine_ls_goodness_of_fit_ref 1.819
_refine_ls_hydrogen_treatment constr
_refine_ls_matrix_type full
_refine_ls_number_parameters 248
_refine_ls_number_reflns 4490
_refine_ls_number_restraints 0
_refine_ls_restrained_S_all 1.819
_refine_ls_R_factor_all 0.1462
_refine_ls_R_factor_gt 0.1302
_refine_ls_shift/su_max 0.001
_refine_ls_shift/su_mean 0.000
_refine_ls_structure_factor_coef Fsqd
_refine_ls_weighting_details 'w=1/[\s^2^(Fo^2^)+(0.1163P)^2^+0.3263P] where P=(Fo^2^+2Fc^2^)/3'
_refine_ls_weighting_scheme calc
_refine_ls_wR_factor_gt 0.2921
_refine_ls_wR_factor_ref 0.3034
_reflns_Friedel_coverage 0.000
_reflns_number_gt 3640
_reflns_number_total 4490
_reflns_threshold_expression >2sigma(I)
_cod_data_source_file jo7b03024_si_009.cif
_cod_data_source_block RG_A392
_cod_depositor_comments 'Adding full bibliography for 4033418--4033425.cif.'
_cod_database_code 4033418

loop_
_space_group_symop_operation_xyz
'x, y, z'
'-x+1/2, -y, z+1/2'
'-x, y+1/2, -z+1/2'
'x+1/2, -y+1/2, -z'
'-x, -y, -z'
'x-1/2, y, -z-1/2'
'x, -y-1/2, z-1/2'
'-x-1/2, y-1/2, z'

loop_
_atom_site_label
_atom_site_type_symbol
_atom_site_fract_x
_atom_site_fract_y
_atom_site_fract_z
_atom_site_U_iso_or_equiv
_atom_site_adp_type
_atom_site_occupancy
_atom_site_site_symmetry_order
_atom_site_calc_flag
_atom_site_refinement_flags_posn
_atom_site_refinement_flags_adp
Cl1 Cl 0.31767(7) 0.46419(6) 0.15412(5) 0.0307(4) Uani 1 1 d . .
C1 C 0.3052(2) 0.3634(2) 0.20035(18) 0.0171(7) Uani 1 1 d . .
C2 C 0.2444(2) 0.2994(2) 0.16141(18) 0.0173(7) Uani 1 1 d . .
C3 C 0.1827(2) 0.2427(2) 0.1981(2) 0.0213(8) Uani 1 1 d . .
H3 H 0.179668 0.242277 0.249627 0.026 Uiso 1 1 calc R U
C4 C 0.1265(3) 0.1875(2) 0.1571(2) 0.0264(9) Uani 1 1 d . .
H4 H 0.084460 0.148565 0.181511 0.032 Uiso 1 1 calc R U
N5 N 0.1286(2) 0.1865(2) 0.0843(2) 0.0341(9) Uani 1 1 d . .
C6 C 0.1889(3) 0.2427(3) 0.0553(2) 0.0334(10) Uani 1 1 d . .
H6 H 0.191681 0.242491 0.003708 0.040 Uiso 1 1 calc R U
N7 N 0.2465(2) 0.3000(2) 0.08805(17) 0.0257(7) Uani 1 1 d . .
C8 C 0.3500(2) 0.3495(2) 0.26434(18) 0.0147(7) Uani 1 1 d . .
C9 C 0.3563(2) 0.2591(2) 0.29562(17) 0.0126(6) Uani 1 1 d . .
C10 C 0.3839(2) 0.1849(2) 0.25486(16) 0.0139(7) Uani 1 1 d . .
H10 H 0.397595 0.192343 0.204703 0.017 Uiso 1 1 calc R U
C11 C 0.3919(2) 0.1016(2) 0.28519(18) 0.0166(7) Uani 1 1 d . .
H11 H 0.410559 0.052989 0.255642 0.020 Uiso 1 1 calc R U
C12 C 0.3728(2) 0.0876(2) 0.35921(19) 0.0171(7) Uani 1 1 d . .
C13 C 0.3441(3) 0.1622(2) 0.40095(18) 0.0205(8) Uani 1 1 d . .
H13 H 0.329400 0.155308 0.450986 0.025 Uiso 1 1 calc R U
C14 C 0.3376(3) 0.2444(2) 0.36885(18) 0.0188(7) Uani 1 1 d . .
H14 H 0.319500 0.293521 0.398056 0.023 Uiso 1 1 calc R U
N15 N 0.3810(3) 0.0054(2) 0.39076(19) 0.0327(9) Uani 1 1 d . .
C16 C 0.4059(4) -0.0712(3) 0.3477(3) 0.0399(11) Uani 1 1 d . .
H16A H 0.360849 -0.077735 0.307739 0.060 Uiso 1 1 calc R U
H16B H 0.404259 -0.124442 0.378303 0.060 Uiso 1 1 calc R U
H16C H 0.469468 -0.063348 0.327960 0.060 Uiso 1 1 calc R U
C17 C 0.3663(4) -0.0046(3) 0.4683(3) 0.0496(13) Uani 1 1 d . .
H17A H 0.406638 0.037371 0.494561 0.074 Uiso 1 1 calc R U
H17B H 0.382227 -0.065415 0.482899 0.074 Uiso 1 1 calc R U
H17C H 0.300115 0.007358 0.479972 0.074 Uiso 1 1 calc R U
C18 C 0.3989(2) 0.4198(2) 0.30627(17) 0.0145(7) Uani 1 1 d . .
C19 C 0.4862(2) 0.4019(2) 0.33767(18) 0.0182(7) Uani 1 1 d . .
H19 H 0.513238 0.344717 0.331192 0.022 Uiso 1 1 calc R U
C20 C 0.5349(2) 0.4645(2) 0.37800(19) 0.0185(7) Uani 1 1 d . .
H20 H 0.594377 0.449701 0.398427 0.022 Uiso 1 1 calc R U
C21 C 0.4972(3) 0.5497(2) 0.38897(18) 0.0178(7) Uani 1 1 d . .
C22 C 0.4076(3) 0.5670(2) 0.3597(2) 0.0207(8) Uani 1 1 d . .
H22 H 0.378530 0.622811 0.368511 0.025 Uiso 1 1 calc R U
C23 C 0.3608(2) 0.5040(2) 0.31842(19) 0.0185(7) Uani 1 1 d . .
H23 H 0.301329 0.518510 0.297839 0.022 Uiso 1 1 calc R U
N24 N 0.5472(2) 0.6132(2) 0.42705(17) 0.0271(8) Uani 1 1 d . .
C25 C 0.6327(3) 0.5887(3) 0.4642(2) 0.0308(9) Uani 1 1 d . .
H25A H 0.618555 0.543936 0.501243 0.046 Uiso 1 1 calc R U
H25B H 0.659997 0.641332 0.487413 0.046 Uiso 1 1 calc R U
H25C H 0.677769 0.564251 0.429140 0.046 Uiso 1 1 calc R U
C26 C 0.5065(4) 0.6971(3) 0.4452(3) 0.0518(14) Uani 1 1 d . .
H26A H 0.480611 0.724663 0.401354 0.078 Uiso 1 1 calc R U
H26B H 0.555066 0.735771 0.466021 0.078 Uiso 1 1 calc R U
H26C H 0.455992 0.688319 0.480819 0.078 Uiso 1 1 calc R U

loop_
_atom_site_aniso_label
_atom_site_aniso_U_11
_atom_site_aniso_U_22
_atom_site_aniso_U_33
_atom_site_aniso_U_23
_atom_site_aniso_U_13
_atom_site_aniso_U_12
Cl1 0.0558(7) 0.0158(5) 0.0207(5) 0.0100(3) -0.0153(4) -0.0065(4)
C1 0.0277(17) 0.0105(16) 0.0133(16) 0.0033(11) -0.0011(13) 0.0002(13)
C2 0.0253(17) 0.0140(17) 0.0126(16) -0.0010(12) -0.0049(13) 0.0060(13)
C3 0.0253(18) 0.0129(17) 0.0258(19) -0.0017(13) -0.0032(14) 0.0028(14)
C4 0.0252(19) 0.0152(19) 0.039(2) -0.0077(15) -0.0017(16) 0.0030(15)
N5 0.0306(18) 0.035(2) 0.037(2) -0.0219(16) -0.0078(15) 0.0058(15)
C6 0.034(2) 0.043(3) 0.023(2) -0.0146(18) -0.0079(17) 0.0078(19)
N7 0.0322(17) 0.0329(19) 0.0121(15) -0.0050(12) -0.0062(12) 0.0041(14)
C8 0.0218(16) 0.0096(15) 0.0128(15) -0.0003(11) 0.0009(13) 0.0001(12)
C9 0.0231(16) 0.0077(15) 0.0072(14) 0.0004(11) -0.0026(12) -0.0024(12)
C10 0.0265(17) 0.0111(15) 0.0041(14) -0.0005(11) 0.0008(12) 0.0032(13)
C11 0.0270(18) 0.0106(16) 0.0122(16) -0.0023(12) -0.0009(13) -0.0001(13)
C12 0.0274(18) 0.0094(16) 0.0145(16) 0.0047(12) -0.0016(13) -0.0038(13)
C13 0.038(2) 0.0187(18) 0.0051(15) 0.0014(12) 0.0025(13) -0.0050(15)
C14 0.0351(19) 0.0149(17) 0.0065(15) -0.0043(12) 0.0002(13) -0.0014(14)
N15 0.060(2) 0.0156(17) 0.0226(18) 0.0123(13) 0.0039(15) 0.0004(15)
C16 0.057(3) 0.012(2) 0.050(3) 0.0115(17) 0.005(2) 0.0069(19)
C17 0.078(4) 0.041(3) 0.030(3) 0.026(2) 0.013(2) -0.003(3)
C18 0.0228(17) 0.0097(15) 0.0112(15) 0.0007(11) 0.0015(12) -0.0005(12)
C19 0.0286(19) 0.0110(16) 0.0150(16) 0.0000(12) 0.0004(13) 0.0045(13)
C20 0.0226(17) 0.0182(18) 0.0148(17) 0.0011(12) -0.0043(13) -0.0003(13)
C21 0.0300(18) 0.0140(17) 0.0096(15) -0.0029(12) 0.0042(13) -0.0056(14)
C22 0.0311(19) 0.0145(17) 0.0166(17) -0.0053(13) 0.0050(14) 0.0044(14)
C23 0.0226(17) 0.0164(17) 0.0164(16) 0.0005(13) -0.0018(13) 0.0053(13)
N24 0.0413(19) 0.0209(17) 0.0192(16) -0.0088(12) -0.0027(13) -0.0070(14)
C25 0.039(2) 0.036(2) 0.0181(19) -0.0102(16) 0.0004(16) -0.0137(18)
C26 0.059(3) 0.035(3) 0.061(3) -0.038(3) -0.009(3) 0.006(2)

loop_
_atom_type_symbol
_atom_type_description
_atom_type_scat_dispersion_real
_atom_type_scat_dispersion_imag
_atom_type_scat_source
C C 0.0033 0.0016 'International Tables Vol C Tables 4.2.6.8 and 6.1.1.4'
H H 0.0000 0.0000 'International Tables Vol C Tables 4.2.6.8 and 6.1.1.4'
N N 0.0061 0.0033 'International Tables Vol C Tables 4.2.6.8 and 6.1.1.4'
Cl Cl 0.1484 0.1585 'International Tables Vol C Tables 4.2.6.8 and 6.1.1.4'

loop_
_geom_angle_atom_site_label_1
_geom_angle_atom_site_label_2
_geom_angle_atom_site_label_3
_geom_angle
C8 C1 C2 126.5(3)
C8 C1 Cl1 120.7(3)
C2 C1 Cl1 112.8(2)
N7 C2 C3 120.0(3)
N7 C2 C1 117.9(3)
C3 C2 C1 122.0(3)
C4 C3 C2 117.9(4)
C4 C3 H3 121.1
C2 C3 H3 121.1
N5 C4 C3 122.8(4)
N5 C4 H4 118.6
C3 C4 H4 118.6
C6 N5 C4 114.3(3)
N5 C6 N7 129.1(4)
N5 C6 H6 115.4
N7 C6 H6 115.4
C6 N7 C2 115.8(4)
C1 C8 C9 120.6(3)
C1 C8 C18 124.2(3)
C9 C8 C18 115.2(3)
C14 C9 C10 116.4(3)
C14 C9 C8 120.7(3)
C10 C9 C8 122.8(3)
C11 C10 C9 122.1(3)
C11 C10 H10 118.9
C9 C10 H10 118.9
C10 C11 C12 120.9(3)
C10 C11 H11 119.5
C12 C11 H11 119.5
N15 C12 C11 122.0(3)
N15 C12 C13 120.6(3)
C11 C12 C13 117.4(3)
C14 C13 C12 119.9(3)
C14 C13 H13 120.0
C12 C13 H13 120.0
C13 C14 C9 123.2(3)
C13 C14 H14 118.4
C9 C14 H14 118.4
C12 N15 C16 120.6(3)
C12 N15 C17 119.9(4)
C16 N15 C17 119.5(3)
N15 C16 H16A 109.5
N15 C16 H16B 109.5
H16A C16 H16B 109.5
N15 C16 H16C 109.5
H16A C16 H16C 109.5
H16B C16 H16C 109.5
N15 C17 H17A 109.5
N15 C17 H17B 109.5
H17A C17 H17B 109.5
N15 C17 H17C 109.5
H17A C17 H17C 109.5
H17B C17 H17C 109.5
C19 C18 C23 117.0(3)
C19 C18 C8 119.6(3)
C23 C18 C8 123.4(3)
C20 C19 C18 122.3(3)
C20 C19 H19 118.8
C18 C19 H19 118.8
C19 C20 C21 120.6(3)
C19 C20 H20 119.7
C21 C20 H20 119.7
N24 C21 C20 120.6(3)
N24 C21 C22 122.1(3)
C20 C21 C22 117.3(3)
C23 C22 C21 121.2(3)
C23 C22 H22 119.4
C21 C22 H22 119.4
C22 C23 C18 121.6(3)
C22 C23 H23 119.2
C18 C23 H23 119.2
C21 N24 C26 121.5(4)
C21 N24 C25 119.8(3)
C26 N24 C25 117.1(3)
N24 C25 H25A 109.5
N24 C25 H25B 109.5
H25A C25 H25B 109.5
N24 C25 H25C 109.5
H25A C25 H25C 109.5
H25B C25 H25C 109.5
N24 C26 H26A 109.5
N24 C26 H26B 109.5
H26A C26 H26B 109.5
N24 C26 H26C 109.5
H26A C26 H26C 109.5
H26B C26 H26C 109.5

loop_
_geom_bond_atom_site_label_1
_geom_bond_atom_site_label_2
_geom_bond_distance
Cl1 C1 1.749(3)
C1 C8 1.354(5)
C1 C2 1.478(5)
C2 N7 1.351(5)
C2 C3 1.397(5)
C3 C4 1.376(5)
C3 H3 0.9500
C4 N5 1.341(6)
C4 H4 0.9500
N5 C6 1.317(6)
C6 N7 1.332(5)
C6 H6 0.9500
C8 C9 1.480(4)
C8 C18 1.483(4)
C9 C14 1.392(4)
C9 C10 1.401(4)
C10 C11 1.377(4)
C10 H10 0.9500
C11 C12 1.405(5)
C11 H11 0.9500
C12 N15 1.372(4)
C12 C13 1.421(5)
C13 C14 1.374(5)
C13 H13 0.9500
C14 H14 0.9500
N15 C16 1.443(6)
N15 C17 1.451(6)
C16 H16A 0.9800
C16 H16B 0.9800
C16 H16C 0.9800
C17 H17A 0.9800
C17 H17B 0.9800
C17 H17C 0.9800
C18 C19 1.393(5)
C18 C23 1.397(5)
C19 C20 1.385(5)
C19 H19 0.9500
C20 C21 1.405(5)
C20 H20 0.9500
C21 N24 1.381(4)
C21 C22 1.405(5)
C22 C23 1.385(5)
C22 H22 0.9500
C23 H23 0.9500
N24 C26 1.429(5)
N24 C25 1.440(5)
C25 H25A 0.9800
C25 H25B 0.9800
C25 H25C 0.9800
C26 H26A 0.9800
C26 H26B 0.9800
C26 H26C 0.9800

loop_
_geom_torsion_atom_site_label_1
_geom_torsion_atom_site_label_2
_geom_torsion_atom_site_label_3
_geom_torsion_atom_site_label_4
_geom_torsion
C8 C1 C2 N7 -145.0(4)
Cl1 C1 C2 N7 34.0(4)
C8 C1 C2 C3 38.2(5)
Cl1 C1 C2 C3 -142.9(3)
N7 C2 C3 C4 1.1(5)
C1 C2 C3 C4 177.8(3)
C2 C3 C4 N5 -0.2(6)
C3 C4 N5 C6 -0.1(6)
C4 N5 C6 N7 -0.5(6)
N5 C6 N7 C2 1.3(6)
C3 C2 N7 C6 -1.5(5)
C1 C2 N7 C6 -178.4(3)
C2 C1 C8 C9 11.9(5)
Cl1 C1 C8 C9 -166.9(2)
C2 C1 C8 C18 -170.9(3)
Cl1 C1 C8 C18 10.3(5)
C1 C8 C9 C14 -134.4(4)
C18 C8 C9 C14 48.2(4)
C1 C8 C9 C10 47.7(5)
C18 C8 C9 C10 -129.8(3)
C14 C9 C10 C11 0.3(5)
C8 C9 C10 C11 178.3(3)
C9 C10 C11 C12 -0.3(5)
C10 C11 C12 N15 -179.4(3)
C10 C11 C12 C13 0.7(5)
N15 C12 C13 C14 179.0(4)
C11 C12 C13 C14 -1.2(5)
C12 C13 C14 C9 1.2(5)
C10 C9 C14 C13 -0.8(5)
C8 C9 C14 C13 -178.8(3)
C11 C12 N15 C16 -2.8(6)
C13 C12 N15 C16 177.1(4)
C11 C12 N15 C17 176.1(4)
C13 C12 N15 C17 -4.1(6)
C1 C8 C18 C19 -137.5(4)
C9 C8 C18 C19 39.9(4)
C1 C8 C18 C23 44.6(5)
C9 C8 C18 C23 -138.0(3)
C23 C18 C19 C20 -1.3(5)
C8 C18 C19 C20 -179.4(3)
C18 C19 C20 C21 0.1(5)
C19 C20 C21 N24 -177.8(3)
C19 C20 C21 C22 2.2(5)
N24 C21 C22 C23 176.5(3)
C20 C21 C22 C23 -3.5(5)
C21 C22 C23 C18 2.4(5)
C19 C18 C23 C22 0.0(5)
C8 C18 C23 C22 178.0(3)
C20 C21 N24 C26 -173.5(4)
C22 C21 N24 C26 6.5(6)
C20 C21 N24 C25 -8.4(5)
C22 C21 N24 C25 171.6(3)
